data_7236329
loop_
_publ_author_name
'He, Chunlin'
'Tang, Yongxing'
'Mitchell, Lauren A.'
'Parrish, Damon A.'
'Shreeve, Jean'ne M.'

_publ_section_title
;
 N-Oxides light up energetic performances: synthesis and characterization
 of dinitraminobisfuroxans and their salts
;
_journal_issue 23
_journal_name_full 'Journal of Materials Chemistry A'
_journal_page_first 8969
_journal_paper_doi 10.1039/C6TA03619H
_journal_volume 4
_journal_year 2016
_chemical_formula_moiety 'C4 H2 N8 O8'
_chemical_formula_sum 'C4 H2 N8 O8'
_chemical_formula_weight 290.14
_space_group_crystal_system monoclinic
_space_group_IT_number 14
_space_group_name_Hall '-P 2yn'
_space_group_name_H-M_alt 'P 1 21/n 1'
_atom_sites_solution_hydrogens difmap
_atom_sites_solution_primary direct
_audit_creation_date 2015-08-13
_audit_creation_method
;
Olex2 1.2
(compiled 2015.01.26 svn.r3150 for OlexSys, GUI svn.r4998)
;
_audit_update_record
;
2015-12-03 deposited with the CCDC.
2016-05-18 downloaded from the CCDC.
;
_cell_angle_alpha 90
_cell_angle_beta 106.203(3)
_cell_angle_gamma 90
_cell_formula_units_Z 4
_cell_length_a 10.7252(7)
_cell_length_b 8.3018(6)
_cell_length_c 11.0809(7)
_cell_measurement_reflns_used 9990
_cell_measurement_temperature 100
_cell_measurement_theta_max 28.703
_cell_measurement_theta_min 3.112
_cell_volume 947.44(11)
_computing_cell_refinement 'SAINT v8.34A (Bruker, 2013)'
_computing_data_reduction 'SAINT v8.34A (Bruker, 2013)'
_computing_molecular_graphics 'Olex2 (Dolomanov et al., 2009)'
_computing_publication_material 'Olex2 (Dolomanov et al., 2009)'
_computing_structure_refinement 'ShelXL (Sheldrick, 2008)'
_computing_structure_solution 'ShelXT (Sheldrick, 2015)'
_diffrn_ambient_temperature 100
_diffrn_detector 'Bruker Photon-100 area detector'
_diffrn_detector_area_resol_mean 10.5
_diffrn_detector_type 'CMOS area detector'
_diffrn_measured_fraction_theta_full 0.999
_diffrn_measured_fraction_theta_max 0.999
_diffrn_measurement_device 'Fixed Chi Three-Circle Diffractometer'
_diffrn_measurement_device_type 'D8 Venture'
_diffrn_measurement_method '\w and \f scans'
_diffrn_radiation_monochromator 'TRIUMPH graphite'
_diffrn_radiation_probe x-ray
_diffrn_radiation_type MoK\a
_diffrn_radiation_wavelength 0.71073
_diffrn_reflns_av_R_equivalents 0.0439
_diffrn_reflns_av_unetI/netI 0.0220
_diffrn_reflns_Laue_measured_fraction_full 0.999
_diffrn_reflns_Laue_measured_fraction_max 0.999
_diffrn_reflns_limit_h_max 14
_diffrn_reflns_limit_h_min -14
_diffrn_reflns_limit_k_max 11
_diffrn_reflns_limit_k_min -11
_diffrn_reflns_limit_l_max 14
_diffrn_reflns_limit_l_min -15
_diffrn_reflns_number 23787
_diffrn_reflns_point_group_measured_fraction_full 0.999
_diffrn_reflns_point_group_measured_fraction_max 0.999
_diffrn_reflns_theta_full 26.000
_diffrn_reflns_theta_max 28.759
_diffrn_reflns_theta_min 3.112
_diffrn_source 'sealed tube'
_diffrn_source_type fine-focus
_diffrn_standards_number 0
_exptl_absorpt_coefficient_mu 0.196
_exptl_absorpt_correction_T_max 0.7458
_exptl_absorpt_correction_T_min 0.7147
_exptl_absorpt_correction_type multi-scan
_exptl_absorpt_process_details
;
SADABS-2014/4 (Bruker,2014/4) was used for absorption correction.
wR2(int) was 0.0573 before and 0.0542 after correction.
The Ratio of minimum to maximum transmission is 0.9583.
The \l/2 correction factor is 0.00150.
;
_exptl_crystal_colour colourless
_exptl_crystal_colour_primary colourless
_exptl_crystal_density_diffrn 2.034
_exptl_crystal_description irregular
_exptl_crystal_F_000 584
_exptl_crystal_size_max 0.2
_exptl_crystal_size_mid 0.15
_exptl_crystal_size_min 0.15
_refine_diff_density_max 0.400
_refine_diff_density_min -0.211
_refine_diff_density_rms 0.056
_refine_ls_extinction_method none
_refine_ls_goodness_of_fit_ref 1.043
_refine_ls_hydrogen_treatment refall
_refine_ls_matrix_type full
_refine_ls_number_parameters 189
_refine_ls_number_reflns 2453
_refine_ls_number_restraints 0
_refine_ls_restrained_S_all 1.043
_refine_ls_R_factor_all 0.0416
_refine_ls_R_factor_gt 0.0307
_refine_ls_shift/su_max 0.000
_refine_ls_shift/su_mean 0.000
_refine_ls_structure_factor_coef Fsqd
_refine_ls_weighting_details 'w=1/[\s^2^(Fo^2^)+(0.0342P)^2^+0.4615P] where P=(Fo^2^+2Fc^2^)/3'
_refine_ls_weighting_scheme calc
_refine_ls_wR_factor_gt 0.0692
_refine_ls_wR_factor_ref 0.0743
_reflns_Friedel_coverage 0.000
_reflns_number_gt 2052
_reflns_number_total 2453
_reflns_threshold_expression 'I > 2\s(I)'
_cod_data_source_file c6ta03619h2.cif
_cod_data_source_block shr27
_cod_depositor_comments
;
The following automatic conversions were performed:

data item '_diffrn_radiation_probe' value 'X-ray' was changed to
'x-ray' in accordance with the
/home/saulius/struct/COD-crude-data/automatic-downloads/DataCite-retrospective/RSC/depositions/lib/dictionaries/cif_core.dic
dictionary named 'cif_core.dic' version 2.4.2 last updated on
2011-04-26.

Automatic conversion script
Id: cif_fix_values 6909 2019-04-08 15:41:33Z antanas 
;
_cod_database_code 7236329
_shelx_space_group_comment
;
The symmetry employed for this shelxl refinement is uniquely defined
by the following loop, which should always be used as a source of
symmetry information in preference to the above space-group names.
They are only intended as comments.
;
_olex2_refinement_description
;
;
_shelx_shelxl_version_number 2014/7
_olex2_submission_special_instructions 'No special instructions were received'

loop_
_space_group_symop_operation_xyz
'x, y, z'
'-x+1/2, y+1/2, -z+1/2'
'-x, -y, -z'
'x-1/2, -y-1/2, z-1/2'

loop_
_atom_site_label
_atom_site_type_symbol
_atom_site_fract_x
_atom_site_fract_y
_atom_site_fract_z
_atom_site_U_iso_or_equiv
_atom_site_adp_type
_atom_site_occupancy
_atom_site_site_symmetry_order
_atom_site_calc_flag
O1 O 0.95556(8) 0.24092(10) 0.61607(8) 0.01297(19) Uani 1 1 d
O2 O 0.64607(9) 0.73438(10) 0.30060(8) 0.01305(19) Uani 1 1 d
O3 O 1.00101(8) 0.50815(11) 0.63328(8) 0.01312(19) Uani 1 1 d
O4 O 0.52396(9) 0.36847(11) 0.43277(8) 0.01432(19) Uani 1 1 d
O5 O 0.44567(9) 0.13077(11) 0.36996(9) 0.0169(2) Uani 1 1 d
O6 O 0.65055(9) 0.47291(11) 0.24264(8) 0.0155(2) Uani 1 1 d
O7 O 0.76107(8) 0.58319(11) 0.71077(8) 0.01425(19) Uani 1 1 d
O8 O 0.87245(9) 0.78269(12) 0.81682(8) 0.0182(2) Uani 1 1 d
N1 N 0.92146(10) 0.40448(12) 0.58442(9) 0.0104(2) Uani 1 1 d
N2 N 0.85305(10) 0.14625(13) 0.55134(10) 0.0127(2) Uani 1 1 d
N3 N 0.68346(10) 0.57015(12) 0.32825(9) 0.0108(2) Uani 1 1 d
N4 N 0.69332(10) 0.82150(13) 0.40950(10) 0.0126(2) Uani 1 1 d
N5 N 0.65572(10) 0.17336(13) 0.40286(10) 0.0115(2) Uani 1 1 d
H5 H 0.6567(15) 0.069(2) 0.3997(15) 0.017(4) Uiso 1 1 d
N6 N 0.53324(10) 0.22914(13) 0.40392(9) 0.0111(2) Uani 1 1 d
N7 N 0.82748(11) 0.78385(14) 0.61044(10) 0.0126(2) Uani 1 1 d
H7 H 0.8378(17) 0.886(2) 0.6179(16) 0.024(4) Uiso 1 1 d
N8 N 0.81835(10) 0.71140(13) 0.72042(10) 0.0122(2) Uani 1 1 d
C1 C 0.76501(11) 0.24376(15) 0.48368(11) 0.0102(2) Uani 1 1 d
C2 C 0.80432(11) 0.40812(15) 0.50194(11) 0.0100(2) Uani 1 1 d
C3 C 0.75066(11) 0.56079(15) 0.44904(11) 0.0101(2) Uani 1 1 d
C4 C 0.75642(11) 0.72107(15) 0.49556(11) 0.0106(2) Uani 1 1 d

loop_
_atom_site_aniso_label
_atom_site_aniso_U_11
_atom_site_aniso_U_22
_atom_site_aniso_U_33
_atom_site_aniso_U_23
_atom_site_aniso_U_13
_atom_site_aniso_U_12
O1 0.0125(4) 0.0082(4) 0.0152(4) 0.0010(3) -0.0012(3) 0.0018(3)
O2 0.0172(4) 0.0084(4) 0.0117(4) 0.0005(3) 0.0008(3) 0.0013(3)
O3 0.0115(4) 0.0117(4) 0.0148(4) -0.0019(3) 0.0015(3) -0.0038(3)
O4 0.0156(4) 0.0101(4) 0.0164(4) -0.0028(3) 0.0032(3) 0.0019(3)
O5 0.0134(4) 0.0161(5) 0.0206(5) -0.0042(4) 0.0037(4) -0.0055(4)
O6 0.0212(5) 0.0119(5) 0.0115(4) -0.0036(3) 0.0012(4) -0.0008(4)
O7 0.0151(4) 0.0119(4) 0.0158(4) 0.0014(3) 0.0044(3) -0.0001(4)
O8 0.0206(5) 0.0197(5) 0.0122(4) -0.0056(4) 0.0012(4) 0.0008(4)
N1 0.0116(5) 0.0081(5) 0.0113(5) 0.0004(4) 0.0031(4) 0.0005(4)
N2 0.0120(5) 0.0101(5) 0.0142(5) -0.0010(4) 0.0008(4) -0.0011(4)
N3 0.0128(5) 0.0078(5) 0.0115(5) 0.0011(4) 0.0027(4) 0.0006(4)
N4 0.0151(5) 0.0098(5) 0.0120(5) -0.0018(4) 0.0025(4) -0.0013(4)
N5 0.0112(5) 0.0066(5) 0.0156(5) -0.0022(4) 0.0021(4) -0.0001(4)
N6 0.0110(5) 0.0116(5) 0.0099(5) -0.0003(4) 0.0018(4) -0.0003(4)
N7 0.0167(5) 0.0078(5) 0.0123(5) -0.0006(4) 0.0022(4) -0.0017(4)
N8 0.0119(5) 0.0121(5) 0.0122(5) -0.0008(4) 0.0025(4) 0.0036(4)
C1 0.0110(5) 0.0097(6) 0.0101(5) 0.0000(4) 0.0033(4) 0.0004(4)
C2 0.0105(5) 0.0101(6) 0.0093(5) -0.0004(4) 0.0026(4) 0.0001(4)
C3 0.0094(5) 0.0098(6) 0.0108(5) 0.0003(4) 0.0021(4) -0.0009(4)
C4 0.0103(5) 0.0090(6) 0.0126(6) -0.0001(4) 0.0034(4) -0.0010(4)

loop_
_atom_type_symbol
_atom_type_description
_atom_type_scat_dispersion_real
_atom_type_scat_dispersion_imag
_atom_type_scat_source
C C 0.0033 0.0016 'International Tables Vol C Tables 4.2.6.8 and 6.1.1.4'
H H 0.0000 0.0000 'International Tables Vol C Tables 4.2.6.8 and 6.1.1.4'
N N 0.0061 0.0033 'International Tables Vol C Tables 4.2.6.8 and 6.1.1.4'
O O 0.0106 0.0060 'International Tables Vol C Tables 4.2.6.8 and 6.1.1.4'

loop_
_geom_angle_atom_site_label_1
_geom_angle_atom_site_label_2
_geom_angle_atom_site_label_3
_geom_angle
N2 O1 N1 107.61(8)
N4 O2 N3 107.49(8)
O3 N1 O1 117.46(9)
O3 N1 C2 133.93(11)
C2 N1 O1 108.59(9)
C1 N2 O1 106.77(10)
O6 N3 O2 117.46(9)
O6 N3 C3 134.40(11)
C3 N3 O2 108.13(9)
C4 N4 O2 107.10(10)
N6 N5 H5 110.7(11)
C1 N5 H5 115.4(11)
C1 N5 N6 118.78(10)
O4 N6 O5 127.35(11)
O4 N6 N5 117.75(10)
O5 N6 N5 114.83(10)
N8 N7 H7 112.5(11)
N8 N7 C4 119.15(10)
C4 N7 H7 118.9(11)
O7 N8 N7 117.34(10)
O8 N8 O7 127.36(11)
O8 N8 N7 115.28(11)
N2 C1 N5 116.93(11)
N2 C1 C2 111.90(11)
N5 C1 C2 131.05(11)
N1 C2 C1 105.11(10)
N1 C2 C3 119.36(11)
C1 C2 C3 135.44(11)
N3 C3 C2 120.01(11)
N3 C3 C4 105.42(10)
C4 C3 C2 134.49(11)
N4 C4 N7 118.02(11)
N4 C4 C3 111.82(11)
N7 C4 C3 129.80(11)

loop_
_geom_bond_atom_site_label_1
_geom_bond_atom_site_label_2
_geom_bond_distance
O1 N1 1.4244(13)
O1 N2 1.3787(13)
O2 N3 1.4301(13)
O2 N4 1.3765(13)
O3 N1 1.2264(13)
O4 N6 1.2115(14)
O5 N6 1.2220(14)
O6 N3 1.2203(13)
O7 N8 1.2187(14)
O8 N8 1.2173(14)
N1 C2 1.3318(15)
N2 C1 1.3091(16)
N3 C3 1.3337(15)
N4 C4 1.3048(16)
N5 H5 0.870(18)
N5 N6 1.3960(14)
N5 C1 1.3899(15)
N7 H7 0.854(19)
N7 N8 1.3867(15)
N7 C4 1.3898(15)
C1 C2 1.4258(17)
C2 C3 1.4467(17)
C3 C4 1.4221(17)

loop_
_geom_hbond_atom_site_label_D
_geom_hbond_atom_site_label_H
_geom_hbond_atom_site_label_A
_geom_hbond_distance_DH
_geom_hbond_distance_HA
_geom_hbond_distance_DA
_geom_hbond_angle_DHA
_geom_hbond_site_symmetry_A
N5 H5 N4 0.870(18) 2.086(18) 2.9469(15) 169.9(15) 1_545

loop_
_geom_torsion_atom_site_label_1
_geom_torsion_atom_site_label_2
_geom_torsion_atom_site_label_3
_geom_torsion_atom_site_label_4
_geom_torsion
O1 N1 C2 C1 0.68(12)
O1 N1 C2 C3 -176.34(9)
O1 N2 C1 N5 175.47(10)
O1 N2 C1 C2 -0.90(13)
O2 N3 C3 C2 -178.10(10)
O2 N3 C3 C4 -0.91(12)
O2 N4 C4 N7 172.00(10)
O2 N4 C4 C3 -1.89(14)
O3 N1 C2 C1 179.27(12)
O3 N1 C2 C3 2.2(2)
O6 N3 C3 C2 1.5(2)
O6 N3 C3 C4 178.68(13)
N1 O1 N2 C1 1.29(12)
N1 C2 C3 N3 141.05(12)
N1 C2 C3 C4 -35.2(2)
N2 O1 N1 O3 179.90(9)
N2 O1 N1 C2 -1.25(12)
N2 C1 C2 N1 0.13(14)
N2 C1 C2 C3 176.44(13)
N3 O2 N4 C4 1.26(12)
N3 C3 C4 N4 1.80(14)
N3 C3 C4 N7 -171.18(12)
N4 O2 N3 O6 -179.83(10)
N4 O2 N3 C3 -0.15(12)
N5 C1 C2 N1 -175.58(12)
N5 C1 C2 C3 0.7(2)
N6 N5 C1 N2 130.96(12)
N6 N5 C1 C2 -53.51(18)
N8 N7 C4 N4 134.59(12)
N8 N7 C4 C3 -52.79(18)
C1 N5 N6 O4 28.89(16)
C1 N5 N6 O5 -153.97(11)
C1 C2 C3 N3 -34.9(2)
C1 C2 C3 C4 148.94(14)
C2 C3 C4 N4 178.39(13)
C2 C3 C4 N7 5.4(2)
C4 N7 N8 O7 9.22(16)
C4 N7 N8 O8 -172.68(11)
